data_2008958
loop_
_publ_author_name
'Healey, Adam M.'
'Webster, Michael'
'Weller, Mark T.'

_publ_section_title
;
 Disodium zinc germanium tetraoxide
;
_journal_issue 9
_journal_name_full 'Acta Crystallographica Section C'
_journal_page_first IUC9900099
_journal_paper_doi 10.1107/S0108270199098935
_journal_volume 55
_journal_year 1999
_chemical_formula_iupac 'Na2 Zn1 Ge1 O4'
_chemical_formula_sum 'Ge Na2 O4 Zn'
_chemical_formula_weight 247.94
_chemical_name_common 'Disodium zinc germanate'
_chemical_name_systematic 'Disodium zinc germanium tetraoxide'
_space_group_IT_number 7
_symmetry_cell_setting monoclinic
_symmetry_space_group_name_Hall 'P -2yac'
_symmetry_space_group_name_H-M 'P 1 n 1'
_audit_creation_method SHELXL-97
_cell_angle_alpha 90.00
_cell_angle_beta 89.934(8)
_cell_angle_gamma 90.00
_cell_formula_units_Z 2
_cell_length_a 7.1535(9)
_cell_length_b 5.5819(10)
_cell_length_c 5.3279(4)
_cell_measurement_reflns_used 25
_cell_measurement_temperature 150(2)
_cell_measurement_theta_max 24.83
_cell_measurement_theta_min 23.87
_cell_volume 212.74(5)
_computing_cell_refinement 'MSC/AFC-7S diffractometer control software'
_computing_data_collection
;
MSC/AFC Diffractometer Control Software
(Molecular Structure Corporation, 1988)
;
_computing_data_reduction 'TEXSAN (Molecular Structure Corporation, 1995)'
_computing_structure_refinement 'SHELXL97 (Sheldrick, 1997)'
_computing_structure_solution 'SHELXS86 (Sheldrick, 1985)'
_diffrn_ambient_temperature 150(2)
_diffrn_measured_fraction_theta_full 1.000
_diffrn_measured_fraction_theta_max 1.000
_diffrn_measurement_device_type 'Rigaku AFC7S'
_diffrn_measurement_method \w-2\q
_diffrn_radiation_monochromator graphite
_diffrn_radiation_source 'fine-focus sealed tube'
_diffrn_radiation_type MoK\a
_diffrn_radiation_wavelength 0.71073
_diffrn_reflns_av_R_equivalents 0.0263
_diffrn_reflns_av_sigmaI/netI 0.0241
_diffrn_reflns_limit_h_max 8
_diffrn_reflns_limit_h_min 0
_diffrn_reflns_limit_k_max 6
_diffrn_reflns_limit_k_min -6
_diffrn_reflns_limit_l_max 6
_diffrn_reflns_limit_l_min -6
_diffrn_reflns_number 779
_diffrn_reflns_theta_full 24.99
_diffrn_reflns_theta_max 24.99
_diffrn_reflns_theta_min 3.65
_diffrn_standards_decay_% 1.3
_diffrn_standards_interval_count 150
_diffrn_standards_number 3
_exptl_absorpt_coefficient_mu 12.787
_exptl_absorpt_correction_T_max 0.278
_exptl_absorpt_correction_T_min 0.207
_exptl_absorpt_correction_type refdelf
_exptl_absorpt_process_details '(Walker & Stuart, 1983)'
_exptl_crystal_colour colourless
_exptl_crystal_density_diffrn 3.871
_exptl_crystal_density_method 'not measured'
_exptl_crystal_description block
_exptl_crystal_F_000 232
_exptl_crystal_size_max 0.28
_exptl_crystal_size_mid 0.13
_exptl_crystal_size_min 0.10
_refine_diff_density_max 0.495
_refine_diff_density_min -1.061
_refine_ls_abs_structure_details 'Flack (1983)'
_refine_ls_abs_structure_Flack 0.03(4)
_refine_ls_extinction_method none
_refine_ls_goodness_of_fit_ref 1.259
_refine_ls_hydrogen_treatment none
_refine_ls_matrix_type full
_refine_ls_number_parameters 42
_refine_ls_number_reflns 414
_refine_ls_number_restraints 0
_refine_ls_restrained_S_all 1.259
_refine_ls_R_factor_all 0.023
_refine_ls_R_factor_gt 0.022
_refine_ls_shift/su_max 0.002
_refine_ls_shift/su_mean 0.000
_refine_ls_structure_factor_coef Fsqd
_refine_ls_weighting_details 'w = 1/[\s^2^(Fo^2^)+(0.03P)^2^+0.05P] where P = (Fo^2^+2Fc^2^)/3'
_refine_ls_weighting_scheme calc
_refine_ls_wR_factor_ref 0.054
_reflns_number_gt 405
_reflns_number_total 414
_reflns_threshold_expression I>2\s(I)
_cod_data_source_file qa0155.cif
_cod_data_source_block znge2
_cod_depositor_comments
;
The following automatic conversions were performed:

'_refine_ls_weighting_scheme' value 'calc w =
1/[\s^2^(Fo^2^)+(0.03P)^2^+0.05P] where P = (Fo^2^+2Fc^2^)/3' was
changed to 'calc'. New tag '_refine_ls_weighting_details' was
created. The value of the new tag was set to 'w =
1/[\s^2^(Fo^2^)+(0.03P)^2^+0.05P] where P = (Fo^2^+2Fc^2^)/3'.

Automatic conversion script
Id: cif_fix_values 3143 2015-03-26 13:38:13Z robertas 
;
_cod_original_sg_symbol_H-M 'P n'
_cod_database_code 2008958
_cod_database_fobs_code 2008958

loop_
_symmetry_equiv_pos_as_xyz
'x, y, z'
'x+1/2, -y, z+1/2'

loop_
_atom_site_label
_atom_site_fract_x
_atom_site_fract_y
_atom_site_fract_z
_atom_site_U_iso_or_equiv
_atom_site_adp_type
_atom_site_calc_flag
_atom_site_refinement_flags
_atom_site_occupancy
_atom_site_disorder_assembly
_atom_site_disorder_group
_atom_site_type_symbol
Ge1 0.24710(12) 0.68457(15) 0.0045(2) 0.0050(3) Uani d . 1 . . Ge
Zn1 0 0.18611(17) 0 0.0050(4) Uani d . 1 . . Zn
Na1 0.2504(19) 0.3202(5) 0.4891(14) 0.0113(13) Uiso d . 1 . . Na
Na2 0.9953(19) 0.8197(6) 0.4915(15) 0.0124(15) Uiso d . 1 . . Na
O1 0.2220(10) 0.3841(8) 0.9235(10) 0.0067(9) Uiso d . 1 . . O
O2 0.2741(10) 0.7067(7) 0.3300(10) 0.0074(11) Uiso d . 1 . . O
O3 0.0473(10) 0.8465(7) 0.9205(10) 0.0079(10) Uiso d . 1 . . O
O4 0.4515(10) 0.7933(7) 0.8629(10) 0.0074(11) Uiso d . 1 . . O

loop_
_atom_site_aniso_label
_atom_site_aniso_U_11
_atom_site_aniso_U_22
_atom_site_aniso_U_33
_atom_site_aniso_U_12
_atom_site_aniso_U_13
_atom_site_aniso_U_23
Ge1 0.0051(4) 0.0056(4) 0.0043(4) -0.0002(5) -0.0004(4) -0.0001(2)
Zn1 0.0053(5) 0.0049(5) 0.0048(5) -0.0001(5) 0.0000(4) 0.0000(3)

loop_
_atom_type_symbol
_atom_type_description
_atom_type_scat_dispersion_real
_atom_type_scat_dispersion_imag
_atom_type_scat_source
O O 0.0106 0.0060 'International Tables Vol C Tables 4.2.6.8 and 6.1.1.4'
Na Na 0.0362 0.0249 'International Tables Vol C Tables 4.2.6.8 and 6.1.1.4'
Zn Zn 0.2839 1.4301 'International Tables Vol C Tables 4.2.6.8 and 6.1.1.4'
Ge Ge 0.1547 1.8001 'International Tables Vol C Tables 4.2.6.8 and 6.1.1.4'

loop_
_geom_angle_atom_site_label_1
_geom_angle_atom_site_label_2
_geom_angle_atom_site_label_3
_geom_angle_site_symmetry_1
_geom_angle_site_symmetry_3
_geom_angle
_geom_angle_publ_flag
O1 Ge1 O2 1_554 . 109.0(2) y
O1 Ge1 O3 1_554 1_554 110.5(3) y
O2 Ge1 O3 . 1_554 108.0(3) y
O1 Ge1 O4 1_554 1_554 108.2(3) y
O2 Ge1 O4 . 1_554 108.0(3) y
O3 Ge1 O4 1_554 1_554 113.1(2) y
O1 Ge1 Na2 1_554 1_455 111.40(19) ?
O2 Ge1 Na2 . 1_455 41.7(4) ?
O3 Ge1 Na2 1_554 1_455 68.4(3) ?
O4 Ge1 Na2 1_554 1_455 136.5(2) ?
O1 Ge1 Na2 1_554 2_474 149.43(19) ?
O2 Ge1 Na2 . 2_474 84.3(2) ?
O3 Ge1 Na2 1_554 2_474 90.1(3) ?
O4 Ge1 Na2 1_554 2_474 41.4(3) ?
Na2 Ge1 Na2 1_455 2_474 96.92(13) ?
O1 Ge1 Na1 1_554 . 66.4(2) ?
O2 Ge1 Na1 . . 42.62(18) ?
O3 Ge1 Na1 1_554 . 121.8(2) ?
O4 Ge1 Na1 1_554 . 123.1(2) ?
Na2 Ge1 Na1 1_455 . 61.33(17) ?
Na2 Ge1 Na1 2_474 . 122.2(3) ?
O1 Ge1 Na2 1_554 2_464 40.1(4) ?
O2 Ge1 Na2 . 2_464 91.2(2) ?
O3 Ge1 Na2 1_554 2_464 150.1(2) ?
O4 Ge1 Na2 1_554 2_464 80.8(2) ?
Na2 Ge1 Na2 1_455 2_464 120.6(2) ?
Na2 Ge1 Na2 2_474 2_464 115.0(4) ?
Na1 Ge1 Na2 . 2_464 59.26(12) ?
O1 Ge1 Na2 1_554 1_454 87.65(19) ?
O2 Ge1 Na2 . 1_454 148.2(2) ?
O3 Ge1 Na2 1_554 1_454 40.3(3) ?
O4 Ge1 Na2 1_554 1_454 91.1(3) ?
Na2 Ge1 Na2 1_455 1_454 107.5(4) ?
Na2 Ge1 Na2 2_474 1_454 94.81(14) ?
Na1 Ge1 Na2 . 1_454 141.4(4) ?
Na2 Ge1 Na2 2_464 1_454 117.33(19) ?
O1 Ge1 Na1 1_554 1_554 39.5(2) ?
O2 Ge1 Na1 . 1_554 146.91(16) ?
O3 Ge1 Na1 1_554 1_554 96.1(2) ?
O4 Ge1 Na1 1_554 1_554 81.7(3) ?
Na2 Ge1 Na1 1_455 1_554 141.6(4) ?
Na2 Ge1 Na1 2_474 1_554 118.7(3) ?
Na1 Ge1 Na1 . 1_554 105.24(7) ?
Na2 Ge1 Na1 2_464 1_554 58.45(12) ?
Na2 Ge1 Na1 1_454 1_554 58.88(16) ?
O1 Ge1 Na1 1_554 2_464 83.3(2) ?
O2 Ge1 Na1 . 2_464 97.8(3) ?
O3 Ge1 Na1 1_554 2_464 35.02(18) ?
O4 Ge1 Na1 1_554 2_464 145.69(19) ?
Na2 Ge1 Na1 1_455 2_464 57.7(2) ?
Na2 Ge1 Na1 2_474 2_464 123.1(2) ?
Na1 Ge1 Na1 . 2_464 91.2(3) ?
Na2 Ge1 Na1 2_464 2_464 121.8(2) ?
Na2 Ge1 Na1 1_454 2_464 56.4(2) ?
Na1 Ge1 Na1 1_554 2_464 89.0(3) ?
O2 Zn1 O4 2_464 2_464 107.1(3) y
O2 Zn1 O3 2_464 1_544 109.7(2) y
O4 Zn1 O3 2_464 1_544 107.3(2) y
O2 Zn1 O1 2_464 1_554 113.52(19) y
O4 Zn1 O1 2_464 1_554 108.1(2) y
O3 Zn1 O1 1_544 1_554 110.8(3) y
O2 Zn1 Na1 2_464 . 139.5(2) ?
O4 Zn1 Na1 2_464 . 45.2(4) ?
O3 Zn1 Na1 1_544 . 107.40(18) ?
O1 Zn1 Na1 1_554 . 66.0(2) ?
O2 Zn1 Na1 2_464 2_464 44.2(2) ?
O4 Zn1 Na1 2_464 2_464 82.7(2) ?
O3 Zn1 Na1 1_544 2_464 153.65(19) ?
O1 Zn1 Na1 1_554 2_464 87.9(3) ?
Na1 Zn1 Na1 . 2_464 96.95(13) ?
O2 Zn1 Na2 2_464 1_445 123.2(2) ?
O4 Zn1 Na2 2_464 1_445 42.25(17) ?
O3 Zn1 Na2 1_544 1_445 65.1(2) ?
O1 Zn1 Na2 1_554 1_445 120.9(2) ?
Na1 Zn1 Na2 . 1_445 60.99(16) ?
Na1 Zn1 Na2 2_464 1_445 121.7(3) ?
O2 Zn1 Na1 2_464 1_554 89.8(3) ?
O4 Zn1 Na1 2_464 1_554 151.80(19) ?
O3 Zn1 Na1 1_544 1_554 87.06(17) ?
O1 Zn1 Na1 1_554 1_554 43.7(2) ?
Na1 Zn1 Na1 . 1_554 107.8(4) ?
Na1 Zn1 Na1 2_464 1_554 95.09(12) ?
Na2 Zn1 Na1 1_445 1_554 141.7(4) ?
O2 Zn1 Na1 2_464 2_454 78.9(2) ?
O4 Zn1 Na1 2_464 2_454 88.43(18) ?
O3 Zn1 Na1 1_544 2_454 43.5(3) ?
O1 Zn1 Na1 1_554 2_454 153.88(18) ?
Na1 Zn1 Na1 . 2_454 120.21(18) ?
Na1 Zn1 Na1 2_464 2_454 114.7(4) ?
Na2 Zn1 Na1 1_445 2_454 59.23(12) ?
Na1 Zn1 Na1 1_554 2_454 117.45(19) ?
O2 Zn1 Na2 2_464 1_444 78.8(3) ?
O4 Zn1 Na2 2_464 1_444 144.83(15) ?
O3 Zn1 Na2 1_544 1_444 41.5(2) ?
O1 Zn1 Na2 1_554 1_444 100.4(2) ?
Na1 Zn1 Na2 . 1_444 141.7(4) ?
Na1 Zn1 Na2 2_464 1_444 119.1(3) ?
Na2 Zn1 Na2 1_445 1_444 104.94(8) ?
Na1 Zn1 Na2 1_554 1_444 59.38(16) ?
Na1 Zn1 Na2 2_454 1_444 58.07(12) ?
O2 Zn1 Na2 2_464 2_464 145.79(19) ?
O4 Zn1 Na2 2_464 2_464 100.8(2) ?
O3 Zn1 Na2 1_544 2_464 79.5(2) ?
O1 Zn1 Na2 1_554 2_464 36.81(17) ?
Na1 Zn1 Na2 . 2_464 57.4(2) ?
Na1 Zn1 Na2 2_464 2_464 123.4(2) ?
Na2 Zn1 Na2 1_445 2_464 90.8(3) ?
Na1 Zn1 Na2 1_554 2_464 57.1(2) ?
Na1 Zn1 Na2 2_454 2_464 121.7(2) ?
Na2 Zn1 Na2 1_444 2_464 89.7(3) ?
O2 Zn1 Na2 2_464 2_364 33.6(2) ?
O4 Zn1 Na2 2_464 2_364 80.7(3) ?
O3 Zn1 Na2 1_544 2_364 99.2(2) ?
O1 Zn1 Na2 1_554 2_364 143.65(19) ?
Na1 Zn1 Na2 . 2_364 124.3(3) ?
Na1 Zn1 Na2 2_464 2_364 57.6(2) ?
Na2 Zn1 Na2 1_445 2_364 89.7(3) ?
Na1 Zn1 Na2 1_554 2_364 121.8(3) ?
Na1 Zn1 Na2 2_454 2_364 57.2(2) ?
Na2 Zn1 Na2 1_444 2_364 88.5(3) ?
Na2 Zn1 Na2 2_464 2_364 178.2(2) ?
O4 Na1 O2 2_464 . 102.4(5) ?
O4 Na1 O1 2_464 . 104.3(6) ?
O2 Na1 O1 . . 103.0(3) ?
O4 Na1 O3 2_464 2_564 132.7(3) ?
O2 Na1 O3 . 2_564 104.2(6) ?
O1 Na1 O3 . 2_564 106.9(6) ?
O4 Na1 Zn1 2_464 . 36.8(2) ?
O2 Na1 Zn1 . . 87.8(3) ?
O1 Na1 Zn1 . . 141.0(6) ?
O3 Na1 Zn1 2_564 . 106.4(3) ?
O4 Na1 Na2 2_464 2_464 101.1(3) ?
O2 Na1 Na2 . 2_464 83.5(3) ?
O1 Na1 Na2 . 2_464 151.6(5) ?
O3 Na1 Na2 2_564 2_464 45.2(3) ?
Zn1 Na1 Na2 . 2_464 65.8(2) ?
O4 Na1 Ge1 2_464 . 86.2(3) ?
O2 Na1 Ge1 . . 30.64(17) ?
O1 Na1 Ge1 . . 132.75(18) ?
O3 Na1 Ge1 2_564 . 97.5(4) ?
Zn1 Na1 Ge1 . . 60.55(15) ?
Na2 Na1 Ge1 2_464 . 61.00(18) ?
O4 Na1 Zn1 2_464 2_565 137.1(3) ?
O2 Na1 Zn1 . 2_565 35.7(3) ?
O1 Na1 Zn1 . 2_565 84.3(3) ?
O3 Na1 Zn1 2_564 2_565 81.0(4) ?
Zn1 Na1 Zn1 . 2_565 120.48(19) ?
Na2 Na1 Zn1 2_464 2_565 85.63(16) ?
Ge1 Na1 Zn1 . 2_565 59.93(10) ?
O4 Na1 Na2 2_464 2_465 131.2(2) ?
O2 Na1 Na2 . 2_465 118.5(4) ?
O1 Na1 Na2 . 2_465 44.0(4) ?
O3 Na1 Na2 2_564 2_465 63.3(3) ?
Zn1 Na1 Na2 . 2_465 152.96(9) ?
Na2 Na1 Na2 2_464 2_465 108.49(9) ?
Ge1 Na1 Na2 . 2_465 142.1(2) ?
Zn1 Na1 Na2 2_565 2_465 83.96(17) ?
O4 Na1 Na2 2_464 1_445 43.23(16) ?
O2 Na1 Na2 . 1_445 144.9(4) ?
O1 Na1 Na2 . 1_445 94.4(3) ?
O3 Na1 Na2 2_564 1_445 99.4(2) ?
Zn1 Na1 Na2 . 1_445 60.57(12) ?
Na2 Na1 Na2 2_464 1_445 95.49(9) ?
Ge1 Na1 Na2 . 1_445 121.1(2) ?
Zn1 Na1 Na2 2_565 1_445 178.75(18) ?
Na2 Na1 Na2 2_465 1_445 95.15(9) ?
O4 Na1 Na2 2_464 1_455 74.10(18) ?
O2 Na1 Na2 . 1_455 42.7(4) ?
O1 Na1 Na2 . 1_455 79.8(3) ?
O3 Na1 Na2 2_564 1_455 145.9(2) ?
Zn1 Na1 Na2 . 1_455 83.89(15) ?
Na2 Na1 Na2 2_464 1_455 119.71(13) ?
Ge1 Na1 Na2 . 1_455 58.72(19) ?
Zn1 Na1 Na2 2_565 1_455 66.1(2) ?
Na2 Na1 Na2 2_465 1_455 119.13(13) ?
Na2 Na1 Na2 1_445 1_455 113.65(9) ?
O4 Na1 Zn1 2_464 1_556 71.5(3) ?
O2 Na1 Zn1 . 1_556 123.0(4) ?
O1 Na1 Zn1 . 1_556 35.5(3) ?
O3 Na1 Zn1 2_564 1_556 121.5(3) ?
Zn1 Na1 Zn1 . 1_556 107.8(4) ?
Na2 Na1 Zn1 2_464 1_556 153.25(10) ?
Ge1 Na1 Zn1 . 1_556 140.7(4) ?
Zn1 Na1 Zn1 2_565 1_556 117.7(2) ?
Na2 Na1 Zn1 2_465 1_556 64.5(2) ?
Na2 Na1 Zn1 1_445 1_556 61.10(12) ?
Na2 Na1 Zn1 1_455 1_556 83.76(14) ?
O2 Na2 O4 1_655 2_574 105.7(5) ?
O2 Na2 O1 1_655 2_564 123.6(3) ?
O4 Na2 O1 2_574 2_564 107.7(7) ?
O2 Na2 O3 1_655 1_655 104.5(7) ?
O4 Na2 O3 2_574 1_655 104.8(3) ?
O1 Na2 O3 2_564 1_655 109.0(5) ?
O2 Na2 Ge1 1_655 1_655 30.96(19) ?
O4 Na2 Ge1 2_574 1_655 93.2(4) ?
O1 Na2 Ge1 2_564 1_655 103.4(3) ?
O3 Na2 Ge1 1_655 1_655 135.5(6) ?
O2 Na2 Na1 1_655 2_565 135.5(3) ?
O4 Na2 Na1 2_574 2_565 113.2(4) ?
O1 Na2 Na1 2_564 2_565 63.5(3) ?
O3 Na2 Na1 1_655 2_565 45.8(4) ?
Ge1 Na2 Na1 1_655 2_565 152.73(11) ?
O2 Na2 Ge1 1_655 2_575 135.9(3) ?
O4 Na2 Ge1 2_574 2_575 30.4(3) ?
O1 Na2 Ge1 2_564 2_575 87.7(4) ?
O3 Na2 Ge1 1_655 2_575 90.7(3) ?
Ge1 Na2 Ge1 1_655 2_575 120.8(2) ?
Na1 Na2 Ge1 2_565 2_575 83.98(17) ?
O2 Na2 Na1 1_655 2_564 95.4(3) ?
O4 Na2 Na1 2_574 2_564 84.7(3) ?
O1 Na2 Na1 2_564 2_564 45.5(3) ?
O3 Na2 Na1 1_655 2_564 154.3(4) ?
Ge1 Na2 Na1 1_655 2_564 65.8(2) ?
Na1 Na2 Na1 2_565 2_564 108.49(9) ?
Ge1 Na2 Na1 2_575 2_564 85.92(17) ?
O2 Na2 Zn1 1_655 1_665 82.2(3) ?
O4 Na2 Zn1 2_574 1_665 35.32(19) ?
O1 Na2 Zn1 2_564 1_665 100.9(4) ?
O3 Na2 Zn1 1_655 1_665 137.3(2) ?
Ge1 Na2 Zn1 1_655 1_665 60.52(15) ?
Na1 Na2 Zn1 2_565 1_665 142.2(2) ?
Ge1 Na2 Zn1 2_575 1_665 60.24(11) ?
Na1 Na2 Zn1 2_564 1_665 60.69(17) ?
O2 Na2 Ge1 1_655 2_565 104.03(15) ?
O4 Na2 Ge1 2_574 2_565 137.0(6) ?
O1 Na2 Ge1 2_564 2_565 29.33(13) ?
O3 Na2 Ge1 1_655 2_565 96.9(3) ?
Ge1 Na2 Ge1 1_655 2_565 96.65(14) ?
Na1 Na2 Ge1 2_565 2_565 59.74(14) ?
Ge1 Na2 Ge1 2_575 2_565 115.0(4) ?
Na1 Na2 Ge1 2_564 2_565 62.12(16) ?
Zn1 Na2 Ge1 1_665 2_565 122.8(3) ?
O2 Na2 Na1 1_655 1_665 75.5(2) ?
O4 Na2 Na1 2_574 1_665 44.2(4) ?
O1 Na2 Na1 2_564 1_665 151.9(3) ?
O3 Na2 Na1 1_655 1_665 82.0(3) ?
Ge1 Na2 Na1 1_655 1_665 83.60(15) ?
Na1 Na2 Na1 2_565 1_665 119.69(13) ?
Ge1 Na2 Na1 2_575 1_665 65.8(2) ?
Na1 Na2 Na1 2_564 1_665 119.11(13) ?
Zn1 Na2 Na1 1_665 1_665 58.44(18) ?
Ge1 Na2 Na1 2_565 1_665 178.7(2) ?
O2 Na2 Na1 1_655 1_655 44.14(16) ?
O4 Na2 Na1 2_574 1_655 149.8(4) ?
O1 Na2 Na1 2_564 1_655 92.9(3) ?
O3 Na2 Na1 1_655 1_655 88.3(3) ?
Ge1 Na2 Na1 1_655 1_655 59.94(13) ?
Na1 Na2 Na1 2_565 1_655 95.52(10) ?
Ge1 Na2 Na1 2_575 1_655 178.88(19) ?
Na1 Na2 Na1 2_564 1_655 95.19(10) ?
Zn1 Na2 Na1 1_665 1_655 120.46(19) ?
Ge1 Na2 Na1 2_565 1_655 65.5(2) ?
Na1 Na2 Na1 1_665 1_655 113.65(9) ?
Ge1 O1 Zn1 1_556 1_556 124.8(3) y
Ge1 O1 Na2 1_556 2_465 110.5(4) ?
Zn1 O1 Na2 1_556 2_465 112.0(3) ?
Ge1 O1 Na1 1_556 . 112.4(2) ?
Zn1 O1 Na1 1_556 . 100.8(4) ?
Na2 O1 Na1 2_465 . 90.5(5) ?
Ge1 O2 Zn1 . 2_565 125.1(4) y
Ge1 O2 Na2 . 1_455 107.4(5) ?
Zn1 O2 Na2 2_565 1_455 118.0(3) ?
Ge1 O2 Na1 . . 106.7(3) ?
Zn1 O2 Na1 2_565 . 100.1(5) ?
Na2 O2 Na1 1_455 . 93.2(5) ?
Ge1 O3 Zn1 1_556 1_566 125.6(3) y
Ge1 O3 Na2 1_556 1_455 110.5(5) ?
Zn1 O3 Na2 1_566 1_455 104.2(3) ?
Ge1 O3 Na1 1_556 2_465 119.6(3) ?
Zn1 O3 Na1 1_566 2_465 101.1(4) ?
Na2 O3 Na1 1_455 2_465 89.0(5) ?
Ge1 O4 Zn1 1_556 2_565 126.1(3) y
Ge1 O4 Na2 1_556 2_475 108.2(5) ?
Zn1 O4 Na2 2_565 2_475 102.4(3) ?
Ge1 O4 Na1 1_556 2_565 123.2(3) ?
Zn1 O4 Na1 2_565 2_565 98.0(4) ?
Na2 O4 Na1 2_475 2_565 92.5(6) ?

loop_
_geom_bond_atom_site_label_1
_geom_bond_atom_site_label_2
_geom_bond_site_symmetry_2
_geom_bond_distance
_geom_bond_publ_flag
Ge1 O1 1_554 1.741(5) y
Ge1 O2 . 1.749(5) y
Ge1 O3 1_554 1.750(6) y
Ge1 O4 1_554 1.753(7) y
Ge1 Na2 1_455 3.246(10) ?
Ge1 Na2 2_474 3.289(8) ?
Ge1 Na1 . 3.287(6) ?
Ge1 Na2 2_464 3.328(8) ?
Ge1 Na2 1_454 3.361(10) ?
Ge1 Na1 1_554 3.417(7) ?
Ge1 Na1 2_464 3.554(14) ?
Zn1 O2 2_464 1.947(7) y
Zn1 O4 2_464 1.968(5) y
Zn1 O3 1_544 1.972(4) y
Zn1 O1 1_554 1.977(6) y
Zn1 Na1 . 3.251(10) ?
Zn1 Na1 2_464 3.284(8) ?
Zn1 Na2 1_445 3.323(7) ?
Zn1 Na1 1_554 3.341(9) ?
Zn1 Na1 2_454 3.344(8) ?
Zn1 Na2 1_444 3.395(7) ?
Zn1 Na2 2_464 3.543(14) ?
Zn1 Na2 2_364 3.611(14) ?
Na1 O4 2_464 2.330(17) y
Na1 O2 . 2.324(6) y
Na1 O1 . 2.350(11) y
Na1 O3 2_564 2.347(17) y
Na1 Na2 2_464 3.271(4) ?
Na1 Zn1 2_565 3.284(8) ?
Na1 Na2 2_465 3.295(5) ?
Na1 Na2 1_445 3.337(5) ?
Na1 Na2 1_455 3.332(5) ?
Na1 Zn1 1_556 3.341(9) ?
Na2 O2 1_655 2.261(17) y
Na2 O4 2_574 2.288(7) y
Na2 O1 2_564 2.291(17) y
Na2 O3 1_655 2.321(11) y
Na2 Ge1 1_655 3.246(10) ?
Na2 Na1 2_565 3.271(4) ?
Na2 Ge1 2_575 3.289(8) ?
Na2 Na1 2_564 3.295(5) ?
Na2 Zn1 1_665 3.323(7) ?
Na2 Ge1 2_565 3.328(8) ?
Na2 Na1 1_665 3.337(5) ?
Na2 Na1 1_655 3.332(5) ?
O1 Ge1 1_556 1.741(5) ?
O1 Zn1 1_556 1.977(6) ?
O1 Na2 2_465 2.291(17) ?
O2 Zn1 2_565 1.947(7) ?
O2 Na2 1_455 2.261(17) ?
O3 Ge1 1_556 1.750(6) ?
O3 Zn1 1_566 1.972(4) ?
O3 Na2 1_455 2.321(11) ?
O3 Na1 2_465 2.347(17) ?
O4 Ge1 1_556 1.753(7) ?
O4 Zn1 2_565 1.968(5) ?
O4 Na2 2_475 2.288(7) ?
O4 Na1 2_565 2.330(18) ?
